data_2100121
loop_
_publ_author_name
'Richard E. Marsh'

_publ_section_title
;
 Space group <i>P</i>1: an update
;
_journal_issue 3
_journal_name_full 'Acta Crystallographica Section B'
_journal_page_first 359
_journal_page_last 359
_journal_paper_doi 10.1107/S0108768105009651
_journal_volume 61
_journal_year 2005
_chemical_formula_moiety 'C2 H8 O Si'
_chemical_formula_sum 'C2 H8 O Si'
_space_group_crystal_system orthorhombic
_symmetry_space_group_name_H-M 'P n a 21'
_audit_creation_method CRYM
_cell_angle_alpha 90
_cell_angle_beta 90
_cell_angle_gamma 90
_cell_formula_units_Z 8
_cell_length_a 29.2070
_cell_length_b 4.5240
_cell_length_c 7.3390
_cell_volume 969.720
_cod_data_source_file bk0148.cif
_cod_data_source_block BAZHAM
_cod_depositor_comments
;
  Added moiety chemical formula and Z value from Marsh (2005) paper.
  The summary chemical formula is calculated from moiety formula using
  AdHocParser
  (svn://www.crystallography.net/cod-tools/trunk/Formulae/AdHocParser.yp,
  revision 1441.)

  Andrius Merkys
  2013-11-11
;
_cod_original_sg_symbol_H-M Pna21
_cod_original_formula_sum 'not given'
_cod_database_code 2100121

loop_
_atom_site_label
_atom_site_fract_x
_atom_site_fract_y
_atom_site_fract_z
_atom_site_type_symbol
Si1 0.06175 0.68930 0.48205 Si
H1 0.09112 0.79225 0.35575 H
H2 0.06442 0.39250 0.48875 H
H3 0.07267 0.80250 0.64600 H
O1 -0.02888 0.67567 0.54978 O
C1 0.00191 0.80175 0.42020 C
H4 -0.00083 1.02425 0.42155 H
H5 -0.00580 0.72900 0.29400 H
C2 -0.07445 0.76152 0.51512 C
H6 -0.09408 0.68350 0.60875 H
H7 -0.08390 0.68650 0.39850 H
H8 -0.07648 0.97350 0.51475 H
Si3 0.18843 0.22443 0.50998 Si
H17 0.15792 0.32500 0.63925 H
H18 0.18565 -0.07950 0.49825 H
H19 0.17790 0.34750 0.34300 H
O3 0.27906 0.23442 0.43957 O
C5 0.24796 0.33330 0.57667 C
H20 0.24985 0.54100 0.58880 H
H21 0.25560 0.24725 0.68975 H
C6 0.32425 0.33147 0.47745 C
H22 0.34343 0.26950 0.38700 H
H23 0.33365 0.25450 0.58625 H
H24 0.32478 0.53300 0.48350 H
